data_7714798
loop_
_publ_author_name
'Soussi, Khaled'
'Jeanneau, Erwann'
'Maldivi, Pascale'
'Cl&#xe9;mancey, Martin'
'Latour, Jean-Marc'
'Khrouz, Lhoussain'
'Lorentz, Chantal'
'Daniele, St&#xe9;phane'
'Mishra, Shashank'

_publ_section_title
;
 <i>N</i>-Alkyl substituted triazenide-bridged homoleptic iron(II) dimers
 with an exceptionally short Fe-Fe bond.
;
_journal_issue 4
_journal_name_full 'Dalton transactions (Cambridge, England : 2003)'
_journal_page_first 1439
_journal_page_last 1444
_journal_paper_doi 10.1039/d3dt03132b
_journal_volume 53
_journal_year 2024
_chemical_formula_moiety 'C32 H72 Fe2 N12'
_chemical_formula_sum 'C32 H72 Fe2 N12'
_chemical_formula_weight 736.71
_space_group_crystal_system monoclinic
_space_group_IT_number 15
_space_group_name_Hall '-C 2yc'
_space_group_name_H-M_alt 'C 1 2/c 1'
_atom_sites_solution_hydrogens geom
_atom_sites_solution_primary dual
_audit_creation_date 2022-03-28
_audit_creation_method
;
Olex2 1.5
(compiled 2021.12.09 svn.r5202d8cf for OlexSys, GUI svn.r6439)
;
_audit_update_record
;
2022-03-28 deposited with the CCDC.	2023-12-14 downloaded from the CCDC.
;
_cell_angle_alpha 90
_cell_angle_beta 120.907(16)
_cell_angle_gamma 90
_cell_formula_units_Z 4
_cell_length_a 19.115(2)
_cell_length_b 11.7866(8)
_cell_length_c 21.137(2)
_cell_measurement_reflns_used 11941
_cell_measurement_temperature 100.00(10)
_cell_measurement_theta_max 29.2500
_cell_measurement_theta_min 3.5430
_cell_volume 4086.0(9)
_computing_cell_refinement
;
CrysAlisPro, Agilent Technologies,
Version 1.171.37.33 (release 27-03-2014 CrysAlis171 .NET)
(compiled Mar 27 2014,17:12:48)
;
_computing_data_collection
;
CrysAlisPro, Agilent Technologies,
Version 1.171.37.33 (release 27-03-2014 CrysAlis171 .NET)
(compiled Mar 27 2014,17:12:48)
;
_computing_data_reduction
;
CrysAlisPro, Agilent Technologies,
Version 1.171.37.33 (release 27-03-2014 CrysAlis171 .NET)
(compiled Mar 27 2014,17:12:48)
;
_computing_molecular_graphics 'Olex2 1.5 (Dolomanov et al., 2009)'
_computing_publication_material 'Olex2 1.5 (Dolomanov et al., 2009)'
_computing_structure_refinement 'SHELXL 2018/3 (Sheldrick, 2015)'
_computing_structure_solution 'SHELXT 2018/2 (Sheldrick, 2018)'
_diffrn_ambient_environment N~2~
_diffrn_ambient_temperature 100.00(10)
_diffrn_detector 'CCD plate'
_diffrn_detector_area_resol_mean 10.4685
_diffrn_detector_type Atlas
_diffrn_measured_fraction_theta_full 0.998
_diffrn_measured_fraction_theta_max 0.937
_diffrn_measurement_details
;
#__ type_ start__ end____ width___ exp.time_
  1 omega  -46.00   50.00   1.0000    5.0000
omega____ theta____ kappa____ phi______ frames
    -      -11.5328   80.0000  -34.5480 96

#__ type_ start__ end____ width___ exp.time_
  2 omega -102.00  -35.00   1.0000    5.0000
omega____ theta____ kappa____ phi______ frames
    -      -11.5328 -178.0000  120.0000 67

#__ type_ start__ end____ width___ exp.time_
  3 omega  -88.00   15.00   1.0000    5.0000
omega____ theta____ kappa____ phi______ frames
    -      -11.5328  -37.0000  150.0000 103

#__ type_ start__ end____ width___ exp.time_
  4 omega  -62.00   42.00   1.0000    5.0000
omega____ theta____ kappa____ phi______ frames
    -       12.3922  -57.0000   60.0000 104

#__ type_ start__ end____ width___ exp.time_
  5 omega   57.00  102.00   1.0000    5.0000
omega____ theta____ kappa____ phi______ frames
    -       12.3922  178.0000 -120.0000 45

#__ type_ start__ end____ width___ exp.time_
  6 omega  -17.00   86.00   1.0000    5.0000
omega____ theta____ kappa____ phi______ frames
    -       12.3922   57.0000   90.0000 103

#__ type_ start__ end____ width___ exp.time_
  7 omega  -41.00   62.00   1.0000    5.0000
omega____ theta____ kappa____ phi______ frames
    -      -11.5328   57.0000 -120.0000 103

#__ type_ start__ end____ width___ exp.time_
  8 omega  -88.00   15.00   1.0000    5.0000
omega____ theta____ kappa____ phi______ frames
    -      -11.5328  -37.0000  -90.0000 103

#__ type_ start__ end____ width___ exp.time_
  9 omega   24.00   75.00   1.0000    5.0000
omega____ theta____ kappa____ phi______ frames
    -       12.3922 -133.0000  -59.9794 51

#__ type_ start__ end____ width___ exp.time_
 10 omega   -4.00   54.00   1.0000    5.0000
omega____ theta____ kappa____ phi______ frames
    -       12.3922  -99.0000  150.0000 58
;
_diffrn_measurement_device 'four-circle diffractometer'
_diffrn_measurement_device_type 'Xcalibur, Atlas, Gemini ultra'
_diffrn_measurement_method '\w scans'
_diffrn_orient_matrix_UB_11 -0.0400903000
_diffrn_orient_matrix_UB_12 -0.0095117000
_diffrn_orient_matrix_UB_13 -0.0072328000
_diffrn_orient_matrix_UB_21 0.0117929000
_diffrn_orient_matrix_UB_22 -0.0546772000
_diffrn_orient_matrix_UB_23 0.0161220000
_diffrn_orient_matrix_UB_31 0.0111060000
_diffrn_orient_matrix_UB_32 0.0232866000
_diffrn_orient_matrix_UB_33 0.0348672000
_diffrn_radiation_monochromator graphite
_diffrn_radiation_probe x-ray
_diffrn_radiation_type 'Mo K\a'
_diffrn_radiation_wavelength 0.71073
_diffrn_reflns_av_R_equivalents 0.0683
_diffrn_reflns_av_unetI/netI 0.0362
_diffrn_reflns_Laue_measured_fraction_full 0.998
_diffrn_reflns_Laue_measured_fraction_max 0.937
_diffrn_reflns_limit_h_max 26
_diffrn_reflns_limit_h_min -26
_diffrn_reflns_limit_k_max 16
_diffrn_reflns_limit_k_min -16
_diffrn_reflns_limit_l_max 29
_diffrn_reflns_limit_l_min -28
_diffrn_reflns_number 42383
_diffrn_reflns_point_group_measured_fraction_full 0.998
_diffrn_reflns_point_group_measured_fraction_max 0.937
_diffrn_reflns_theta_full 25.242
_diffrn_reflns_theta_max 29.607
_diffrn_reflns_theta_min 3.404
_diffrn_source 'Enhance (Mo) X-ray Source'
_exptl_absorpt_coefficient_mu 0.747
_exptl_absorpt_correction_T_max 0.829
_exptl_absorpt_correction_T_min 0.670
_exptl_absorpt_correction_type analytical
_exptl_absorpt_process_details
;
CrysAlisPro, Agilent Technologies,
Version 1.171.37.33 (release 27-03-2014 CrysAlis171 .NET)
(compiled Mar 27 2014,17:12:48)
Analytical numeric absorption correction using a multifaceted crystal
			model based on expressions derived by R.C. Clark & J.S. Reid.
(Clark, R. C. & Reid, J. S. (1995). Acta Cryst. A51, 887-897)
Empirical absorption correction using spherical harmonics,
 implemented in SCALE3 ABSPACK scaling algorithm.
;
_exptl_crystal_colour 'dark brown'
_exptl_crystal_colour_modifier dark
_exptl_crystal_colour_primary brown
_exptl_crystal_density_diffrn 1.198
_exptl_crystal_description needle
_exptl_crystal_F_000 1600
_exptl_crystal_size_max 0.766
_exptl_crystal_size_mid 0.449
_exptl_crystal_size_min 0.3438
_refine_diff_density_max 0.794
_refine_diff_density_min -0.845
_refine_diff_density_rms 0.101
_refine_ls_extinction_method none
_refine_ls_goodness_of_fit_ref 1.111
_refine_ls_hydrogen_treatment constr
_refine_ls_matrix_type full
_refine_ls_number_parameters 216
_refine_ls_number_reflns 5396
_refine_ls_number_restraints 0
_refine_ls_restrained_S_all 1.111
_refine_ls_R_factor_all 0.0701
_refine_ls_R_factor_gt 0.0547
_refine_ls_shift/su_max 0.001
_refine_ls_shift/su_mean 0.000
_refine_ls_structure_factor_coef Fsqd
_refine_ls_weighting_details 'w=1/[\s^2^(Fo^2^)+(0.0727P)^2^+10.5838P] where P=(Fo^2^+2Fc^2^)/3'
_refine_ls_weighting_scheme calc
_refine_ls_wR_factor_gt 0.1405
_refine_ls_wR_factor_ref 0.1618
_reflns_Friedel_coverage 0.000
_reflns_number_gt 4413
_reflns_number_total 5396
_reflns_threshold_expression 'I > 2\s(I)'
_cod_data_source_file d3dt03132b2.cif
_cod_data_source_block kso-a-009
_cod_depositor_comments 'Adding full bibliography for 7714797--7714798.cif.'
_cod_database_code 7714798
_shelx_shelxl_version_number 2018/3
_chemical_oxdiff_formula 'C32 H72 Fe2 N12'
_shelx_space_group_comment
;
The symmetry employed for this shelxl refinement is uniquely defined
by the following loop, which should always be used as a source of
symmetry information in preference to the above space-group names.
They are only intended as comments.
;
_shelx_estimated_absorpt_t_max 0.783
_shelx_estimated_absorpt_t_min 0.599
_olex2_refinement_description
;
1. Fixed Uiso
 At 1.2 times of:
  All C(H,H) groups
 At 1.5 times of:
  All C(H,H,H) groups
2.a Secondary CH2 refined with riding coordinates:
 C1(H1A,H1B), C2(H2A,H2B), C3(H3A,H3B), C9(H9A,H9B), C10(H10A,H10B), C11(H11A,
 H11B)
2.b Idealised Me refined as rotating group:
 C4(H4A,H4B,H4C), C6(H6A,H6B,H6C), C7(H7A,H7B,H7C), C8(H8A,H8B,H8C), C12(H12A,
 H12B,H12C), C14(H14A,H14B,H14C), C15(H15A,H15B,H15C), C16(H16A,H16B,H16C)
;
_olex2_date_sample_data_collection 2014-09-24
_olex2_exptl_crystal_mounting_method 'The crystal was mounted on a nylon loop in perfluoroether oil'
_olex2_submission_original_sample_id KSO-A-009
_olex2_submission_special_instructions 'No special instructions were received'

loop_
_space_group_symop_operation_xyz
'x, y, z'
'-x, y, -z+1/2'
'x+1/2, y+1/2, z'
'-x+1/2, y+1/2, -z+1/2'
'-x, -y, -z'
'x, -y, z-1/2'
'-x+1/2, -y+1/2, -z'
'x+1/2, -y+1/2, z-1/2'

loop_
_atom_site_label
_atom_site_type_symbol
_atom_site_fract_x
_atom_site_fract_y
_atom_site_fract_z
_atom_site_U_iso_or_equiv
_atom_site_adp_type
_atom_site_occupancy
_atom_site_site_symmetry_order
_atom_site_calc_flag
_atom_site_refinement_flags_posn
_atom_site_refinement_flags_adp
_atom_site_refinement_flags_occupancy
_atom_site_disorder_assembly
_atom_site_disorder_group
Fe1 Fe 0.45954(2) 0.25597(3) 0.19069(2) 0.01904(13) Uani 1 1 d . . . . .
N1 N 0.38589(11) 0.35320(18) 0.20397(10) 0.0217(4) Uani 1 1 d . . . . .
N2 N 0.41082(11) 0.41484(17) 0.26270(10) 0.0211(4) Uani 1 1 d . . . . .
N3 N 0.48363(11) 0.38970(18) 0.31665(10) 0.0220(4) Uani 1 1 d . . . . .
N4 N 0.53679(12) 0.15848(18) 0.18294(10) 0.0226(4) Uani 1 1 d . . . . .
N5 N 0.59029(12) 0.09792(18) 0.23847(10) 0.0221(4) Uani 1 1 d . . . . .
N6 N 0.59749(12) 0.12346(17) 0.30168(10) 0.0218(4) Uani 1 1 d . . . . .
C1 C 0.29864(14) 0.3721(2) 0.15066(12) 0.0248(5) Uani 1 1 d . . . . .
H1A H 0.282911 0.327887 0.106615 0.030 Uiso 1 1 calc R U . . .
H1B H 0.290249 0.451513 0.136675 0.030 Uiso 1 1 calc R U . . .
C2 C 0.24373(14) 0.3400(2) 0.18048(13) 0.0251(5) Uani 1 1 d . . . . .
H2A H 0.259105 0.265402 0.202832 0.030 Uiso 1 1 calc R U . . .
H2B H 0.252262 0.393591 0.218651 0.030 Uiso 1 1 calc R U . . .
C3 C 0.15379(14) 0.3391(2) 0.12124(14) 0.0296(5) Uani 1 1 d . . . . .
H3A H 0.143978 0.279706 0.085819 0.036 Uiso 1 1 calc R U . . .
H3B H 0.139515 0.411028 0.095303 0.036 Uiso 1 1 calc R U . . .
C4 C 0.09960(16) 0.3192(3) 0.15370(17) 0.0367(6) Uani 1 1 d . . . . .
H4A H 0.105284 0.381552 0.185214 0.055 Uiso 1 1 calc R U . . .
H4B H 0.115637 0.250156 0.181793 0.055 Uiso 1 1 calc R U . . .
H4C H 0.043774 0.313340 0.114497 0.055 Uiso 1 1 calc R U . . .
C5 C 0.51434(14) 0.4739(2) 0.37811(13) 0.0254(5) Uani 1 1 d . . . . .
C6 C 0.54193(17) 0.5810(2) 0.35587(15) 0.0326(6) Uani 1 1 d . . . . .
H6A H 0.582435 0.561273 0.343803 0.049 Uiso 1 1 calc R U . . .
H6B H 0.564673 0.633911 0.396135 0.049 Uiso 1 1 calc R U . . .
H6C H 0.495982 0.615035 0.313736 0.049 Uiso 1 1 calc R U . . .
C7 C 0.44791(16) 0.5040(2) 0.39548(14) 0.0296(5) Uani 1 1 d . . . . .
H7A H 0.401912 0.536153 0.352514 0.044 Uiso 1 1 calc R U . . .
H7B H 0.468999 0.557945 0.435091 0.044 Uiso 1 1 calc R U . . .
H7C H 0.431236 0.436571 0.409719 0.044 Uiso 1 1 calc R U . . .
C8 C 0.58641(16) 0.4200(2) 0.44543(13) 0.0318(6) Uani 1 1 d . . . . .
H8A H 0.568415 0.353869 0.459558 0.048 Uiso 1 1 calc R U . . .
H8B H 0.609277 0.473481 0.485379 0.048 Uiso 1 1 calc R U . . .
H8C H 0.627048 0.398773 0.433841 0.048 Uiso 1 1 calc R U . . .
C9 C 0.54151(15) 0.1376(2) 0.11661(12) 0.0257(5) Uani 1 1 d . . . . .
H9A H 0.497910 0.178812 0.075553 0.031 Uiso 1 1 calc R U . . .
H9B H 0.532938 0.057360 0.104802 0.031 Uiso 1 1 calc R U . . .
C10 C 0.62288(15) 0.1730(2) 0.12518(13) 0.0268(5) Uani 1 1 d . . . . .
H10A H 0.636724 0.248682 0.146044 0.032 Uiso 1 1 calc R U . . .
H10B H 0.665243 0.121682 0.159268 0.032 Uiso 1 1 calc R U . . .
C11 C 0.62035(18) 0.1719(2) 0.05170(15) 0.0335(6) Uani 1 1 d . . . . .
H11A H 0.602618 0.097751 0.029101 0.040 Uiso 1 1 calc R U . . .
H11B H 0.580796 0.227301 0.018835 0.040 Uiso 1 1 calc R U . . .
C12 C 0.7031(2) 0.1988(3) 0.06108(19) 0.0437(7) Uani 1 1 d . . . . .
H12A H 0.741587 0.141220 0.090787 0.066 Uiso 1 1 calc R U . . .
H12B H 0.721666 0.271174 0.084778 0.066 Uiso 1 1 calc R U . . .
H12C H 0.698247 0.201002 0.013570 0.066 Uiso 1 1 calc R U . . .
C13 C 0.65036(14) 0.0404(2) 0.36007(13) 0.0250(5) Uani 1 1 d . . . . .
C14 C 0.72973(15) 0.0201(2) 0.36029(14) 0.0289(5) Uani 1 1 d . . . . .
H14A H 0.717310 -0.011909 0.313880 0.043 Uiso 1 1 calc R U . . .
H14B H 0.763732 -0.031433 0.399358 0.043 Uiso 1 1 calc R U . . .
H14C H 0.757817 0.090833 0.367776 0.043 Uiso 1 1 calc R U . . .
C15 C 0.67083(16) 0.0909(2) 0.43453(13) 0.0319(6) Uani 1 1 d . . . . .
H15A H 0.700069 0.160803 0.442583 0.048 Uiso 1 1 calc R U . . .
H15B H 0.703937 0.038402 0.473244 0.048 Uiso 1 1 calc R U . . .
H15C H 0.621304 0.105246 0.434379 0.048 Uiso 1 1 calc R U . . .
C16 C 0.60373(16) -0.0706(2) 0.34695(15) 0.0324(6) Uani 1 1 d . . . . .
H16A H 0.554026 -0.056209 0.346462 0.049 Uiso 1 1 calc R U . . .
H16B H 0.636611 -0.123156 0.385710 0.049 Uiso 1 1 calc R U . . .
H16C H 0.591239 -0.102139 0.300414 0.049 Uiso 1 1 calc R U . . .

loop_
_atom_site_aniso_label
_atom_site_aniso_U_11
_atom_site_aniso_U_22
_atom_site_aniso_U_33
_atom_site_aniso_U_23
_atom_site_aniso_U_13
_atom_site_aniso_U_12
Fe1 0.01880(19) 0.0269(2) 0.0128(2) 0.00006(11) 0.00906(15) -0.00032(11)
N1 0.0193(9) 0.0304(10) 0.0148(9) 0.0006(7) 0.0082(7) 0.0021(7)
N2 0.0207(9) 0.0297(10) 0.0156(9) 0.0002(7) 0.0112(7) 0.0011(7)
N3 0.0200(9) 0.0331(10) 0.0146(8) -0.0022(7) 0.0102(7) 0.0024(8)
N4 0.0249(9) 0.0292(10) 0.0150(9) -0.0007(7) 0.0112(8) 0.0032(8)
N5 0.0214(9) 0.0306(10) 0.0165(9) -0.0009(7) 0.0113(7) 0.0014(8)
N6 0.0210(9) 0.0306(10) 0.0151(9) -0.0001(7) 0.0102(7) 0.0037(8)
C1 0.0207(10) 0.0352(12) 0.0178(10) 0.0026(9) 0.0093(9) 0.0029(9)
C2 0.0238(11) 0.0351(13) 0.0181(10) -0.0015(9) 0.0121(9) 0.0004(9)
C3 0.0225(11) 0.0356(13) 0.0286(12) -0.0060(10) 0.0117(10) 0.0005(10)
C4 0.0261(12) 0.0422(15) 0.0451(16) -0.0076(12) 0.0206(12) -0.0041(11)
C5 0.0268(11) 0.0320(12) 0.0191(10) -0.0053(9) 0.0130(9) -0.0005(9)
C6 0.0381(14) 0.0360(14) 0.0306(13) -0.0071(11) 0.0225(12) -0.0040(11)
C7 0.0312(12) 0.0378(13) 0.0244(12) -0.0059(10) 0.0175(10) -0.0003(10)
C8 0.0291(12) 0.0441(15) 0.0172(11) -0.0057(10) 0.0083(10) 0.0028(11)
C9 0.0288(11) 0.0358(13) 0.0162(10) -0.0022(9) 0.0142(9) 0.0016(10)
C10 0.0313(12) 0.0316(12) 0.0224(11) -0.0031(9) 0.0174(10) -0.0008(10)
C11 0.0450(15) 0.0376(14) 0.0279(13) -0.0049(11) 0.0260(12) -0.0051(12)
C12 0.0593(19) 0.0440(17) 0.0531(18) -0.0106(14) 0.0469(17) -0.0126(15)
C13 0.0251(11) 0.0300(12) 0.0195(11) 0.0031(9) 0.0111(9) 0.0029(9)
C14 0.0252(11) 0.0358(13) 0.0239(11) 0.0017(10) 0.0115(9) 0.0036(10)
C15 0.0325(13) 0.0414(14) 0.0187(11) 0.0037(10) 0.0110(10) 0.0084(11)
C16 0.0297(12) 0.0378(14) 0.0279(13) 0.0072(11) 0.0135(11) 0.0016(11)

loop_
_atom_type_symbol
_atom_type_description
_atom_type_scat_dispersion_real
_atom_type_scat_dispersion_imag
_atom_type_scat_source
C C 0.0033 0.0016 'International Tables Vol C Tables 4.2.6.8 and 6.1.1.4'
H H 0.0000 0.0000 'International Tables Vol C Tables 4.2.6.8 and 6.1.1.4'
Fe Fe 0.3463 0.8444 'International Tables Vol C Tables 4.2.6.8 and 6.1.1.4'
N N 0.0061 0.0033 'International Tables Vol C Tables 4.2.6.8 and 6.1.1.4'

loop_
_exptl_crystal_face_index_h
_exptl_crystal_face_index_k
_exptl_crystal_face_index_l
_exptl_crystal_face_perp_dist
_exptl_oxdiff_crystal_face_indexfrac_h
_exptl_oxdiff_crystal_face_indexfrac_k
_exptl_oxdiff_crystal_face_indexfrac_l
_exptl_oxdiff_crystal_face_x
_exptl_oxdiff_crystal_face_y
_exptl_oxdiff_crystal_face_z
-3 -16 5 0.1678 -3.0107 -15.9875 5.0098 0.2365 0.9194 -0.2311
0 16 4 0.1501 0.0059 15.9894 3.9913 -0.1812 -0.8098 0.5116
6 14 -17 0.2132 6.0164 13.9862 -17.0104 -0.2512 -0.9680 -0.2006
-8 -2 29 0.2541 -8.0170 -1.9921 29.0054 0.1306 0.4820 0.8759
6 -7 -26 0.3134 6.0109 -7.0009 -25.9999 0.0137 0.0345 -1.0028
-6 -5 -20 0.3270 -5.9895 -5.0025 -20.0038 0.4324 -0.1196 -0.8805
-24 5 23 0.1954 -24.0069 4.9990 22.9942 0.7486 -0.1857 0.6515
25 -4 -21 0.2178 25.0060 -3.9991 -20.9940 -0.8126 0.1751 -0.5474
26 -1 -6 0.3363 25.9984 -0.9972 -5.9919 -0.9895 0.2645 0.0566
-6 6 26 0.2491 -6.0114 6.0016 26.0005 -0.0041 0.0201 0.9796
-23 -6 23 0.2054 -23.0127 -5.9929 23.0012 0.8132 0.4271 0.4069
23 6 -22 0.2027 23.0121 5.9931 -22.0010 -0.8204 -0.4110 -0.3720
22 10 -12 0.2511 22.0084 9.9927 -12.0013 -0.8906 -0.4803 0.0587
11 15 -8 0.1550 11.0106 14.9886 -8.0072 -0.5261 -0.8188 0.1921
14 11 -22 0.2195 14.0164 10.9882 -22.0071 -0.5073 -0.7903 -0.3558
-12 -14 13 0.1869 -12.0129 -13.9881 13.0074 0.5206 0.8329 -0.0056
-11 15 7 0.1371 -10.9945 14.9894 6.9889 0.2476 -0.8366 0.4706
9 -13 8 0.2334 8.9868 -12.9872 8.0128 -0.2947 0.9453 0.0768
2 -5 24 0.2900 1.9826 -4.9898 24.0094 -0.2057 0.6833 0.7430
-2 5 -24 0.2900 -1.9826 4.9898 -24.0094 0.2057 -0.6833 -0.7430
10 -12 -21 0.2551 10.0046 -11.9954 -20.9943 -0.1351 0.4354 -0.9002
-21 10 19 0.1664 -21.0024 9.9948 18.9913 0.6096 -0.4880 0.6617
22 -9 -15 0.2151 22.0004 -8.9943 -14.9906 -0.6880 0.5096 -0.4878

loop_
_geom_angle_atom_site_label_1
_geom_angle_atom_site_label_2
_geom_angle_atom_site_label_3
_geom_angle
_geom_angle_site_symmetry_1
_geom_angle_site_symmetry_3
_geom_angle_publ_flag
N1 Fe1 Fe1 88.42(6) . 2_655 ?
N1 Fe1 N3 90.53(8) . 2_655 ?
N1 Fe1 N6 89.04(8) . 2_655 ?
N3 Fe1 Fe1 89.79(6) 2_655 2_655 ?
N4 Fe1 Fe1 88.62(6) . 2_655 ?
N4 Fe1 N1 177.03(8) . . ?
N4 Fe1 N3 89.59(8) . 2_655 ?
N4 Fe1 N6 90.83(8) . 2_655 ?
N6 Fe1 Fe1 90.08(6) 2_655 2_655 ?
N6 Fe1 N3 179.55(8) 2_655 2_655 ?
N2 N1 Fe1 122.01(15) . . ?
N2 N1 C1 111.21(18) . . ?
C1 N1 Fe1 126.72(15) . . ?
N1 N2 N3 114.34(19) . . ?
N2 N3 Fe1 119.93(15) . 2_655 ?
N2 N3 C5 112.09(19) . . ?
C5 N3 Fe1 127.96(15) . 2_655 ?
N5 N4 Fe1 121.78(15) . . ?
N5 N4 C9 111.25(19) . . ?
C9 N4 Fe1 126.91(16) . . ?
N4 N5 N6 114.61(19) . . ?
N5 N6 Fe1 119.84(15) . 2_655 ?
N5 N6 C13 111.48(18) . . ?
C13 N6 Fe1 128.68(15) . 2_655 ?
N1 C1 H1A 108.9 . . ?
N1 C1 H1B 108.9 . . ?
N1 C1 C2 113.33(19) . . ?
H1A C1 H1B 107.7 . . ?
C2 C1 H1A 108.9 . . ?
C2 C1 H1B 108.9 . . ?
C1 C2 H2A 109.0 . . ?
C1 C2 H2B 109.0 . . ?
H2A C2 H2B 107.8 . . ?
C3 C2 C1 112.9(2) . . ?
C3 C2 H2A 109.0 . . ?
C3 C2 H2B 109.0 . . ?
C2 C3 H3A 109.2 . . ?
C2 C3 H3B 109.2 . . ?
C2 C3 C4 111.9(2) . . ?
H3A C3 H3B 107.9 . . ?
C4 C3 H3A 109.2 . . ?
C4 C3 H3B 109.2 . . ?
C3 C4 H4A 109.5 . . ?
C3 C4 H4B 109.5 . . ?
C3 C4 H4C 109.5 . . ?
H4A C4 H4B 109.5 . . ?
H4A C4 H4C 109.5 . . ?
H4B C4 H4C 109.5 . . ?
N3 C5 C6 108.91(19) . . ?
N3 C5 C7 110.94(19) . . ?
N3 C5 C8 107.4(2) . . ?
C6 C5 C7 110.0(2) . . ?
C8 C5 C6 110.0(2) . . ?
C8 C5 C7 109.6(2) . . ?
C5 C6 H6A 109.5 . . ?
C5 C6 H6B 109.5 . . ?
C5 C6 H6C 109.5 . . ?
H6A C6 H6B 109.5 . . ?
H6A C6 H6C 109.5 . . ?
H6B C6 H6C 109.5 . . ?
C5 C7 H7A 109.5 . . ?
C5 C7 H7B 109.5 . . ?
C5 C7 H7C 109.5 . . ?
H7A C7 H7B 109.5 . . ?
H7A C7 H7C 109.5 . . ?
H7B C7 H7C 109.5 . . ?
C5 C8 H8A 109.5 . . ?
C5 C8 H8B 109.5 . . ?
C5 C8 H8C 109.5 . . ?
H8A C8 H8B 109.5 . . ?
H8A C8 H8C 109.5 . . ?
H8B C8 H8C 109.5 . . ?
N4 C9 H9A 108.9 . . ?
N4 C9 H9B 108.9 . . ?
N4 C9 C10 113.5(2) . . ?
H9A C9 H9B 107.7 . . ?
C10 C9 H9A 108.9 . . ?
C10 C9 H9B 108.9 . . ?
C9 C10 H10A 109.2 . . ?
C9 C10 H10B 109.2 . . ?
H10A C10 H10B 107.9 . . ?
C11 C10 C9 112.2(2) . . ?
C11 C10 H10A 109.2 . . ?
C11 C10 H10B 109.2 . . ?
C10 C11 H11A 109.2 . . ?
C10 C11 H11B 109.2 . . ?
H11A C11 H11B 107.9 . . ?
C12 C11 C10 112.2(2) . . ?
C12 C11 H11A 109.2 . . ?
C12 C11 H11B 109.2 . . ?
C11 C12 H12A 109.5 . . ?
C11 C12 H12B 109.5 . . ?
C11 C12 H12C 109.5 . . ?
H12A C12 H12B 109.5 . . ?
H12A C12 H12C 109.5 . . ?
H12B C12 H12C 109.5 . . ?
N6 C13 C14 110.75(19) . . ?
N6 C13 C15 107.6(2) . . ?
N6 C13 C16 109.16(19) . . ?
C14 C13 C15 109.1(2) . . ?
C16 C13 C14 110.5(2) . . ?
C16 C13 C15 109.7(2) . . ?
C13 C14 H14A 109.5 . . ?
C13 C14 H14B 109.5 . . ?
C13 C14 H14C 109.5 . . ?
H14A C14 H14B 109.5 . . ?
H14A C14 H14C 109.5 . . ?
H14B C14 H14C 109.5 . . ?
C13 C15 H15A 109.5 . . ?
C13 C15 H15B 109.5 . . ?
C13 C15 H15C 109.5 . . ?
H15A C15 H15B 109.5 . . ?
H15A C15 H15C 109.5 . . ?
H15B C15 H15C 109.5 . . ?
C13 C16 H16A 109.5 . . ?
C13 C16 H16B 109.5 . . ?
C13 C16 H16C 109.5 . . ?
H16A C16 H16B 109.5 . . ?
H16A C16 H16C 109.5 . . ?
H16B C16 H16C 109.5 . . ?

loop_
_geom_bond_atom_site_label_1
_geom_bond_atom_site_label_2
_geom_bond_distance
_geom_bond_site_symmetry_2
_geom_bond_publ_flag
Fe1 Fe1 2.1668(8) 2_655 ?
Fe1 N1 1.9442(19) . ?
Fe1 N3 1.965(2) 2_655 ?
Fe1 N4 1.9431(19) . ?
Fe1 N6 1.958(2) 2_655 ?
N1 N2 1.299(3) . ?
N1 C1 1.473(3) . ?
N2 N3 1.302(3) . ?
N3 C5 1.495(3) . ?
N4 N5 1.304(3) . ?
N4 C9 1.471(3) . ?
N5 N6 1.306(3) . ?
N6 C13 1.490(3) . ?
C1 H1A 0.9700 . ?
C1 H1B 0.9700 . ?
C1 C2 1.524(3) . ?
C2 H2A 0.9700 . ?
C2 H2B 0.9700 . ?
C2 C3 1.521(3) . ?
C3 H3A 0.9700 . ?
C3 H3B 0.9700 . ?
C3 C4 1.526(4) . ?
C4 H4A 0.9600 . ?
C4 H4B 0.9600 . ?
C4 H4C 0.9600 . ?
C5 C6 1.532(4) . ?
C5 C7 1.533(3) . ?
C5 C8 1.521(3) . ?
C6 H6A 0.9600 . ?
C6 H6B 0.9600 . ?
C6 H6C 0.9600 . ?
C7 H7A 0.9600 . ?
C7 H7B 0.9600 . ?
C7 H7C 0.9600 . ?
C8 H8A 0.9600 . ?
C8 H8B 0.9600 . ?
C8 H8C 0.9600 . ?
C9 H9A 0.9700 . ?
C9 H9B 0.9700 . ?
C9 C10 1.529(3) . ?
C10 H10A 0.9700 . ?
C10 H10B 0.9700 . ?
C10 C11 1.529(3) . ?
C11 H11A 0.9700 . ?
C11 H11B 0.9700 . ?
C11 C12 1.523(4) . ?
C12 H12A 0.9600 . ?
C12 H12B 0.9600 . ?
C12 H12C 0.9600 . ?
C13 C14 1.534(3) . ?
C13 C15 1.534(3) . ?
C13 C16 1.526(4) . ?
C14 H14A 0.9600 . ?
C14 H14B 0.9600 . ?
C14 H14C 0.9600 . ?
C15 H15A 0.9600 . ?
C15 H15B 0.9600 . ?
C15 H15C 0.9600 . ?
C16 H16A 0.9600 . ?
C16 H16B 0.9600 . ?
C16 H16C 0.9600 . ?

loop_
_geom_torsion_atom_site_label_1
_geom_torsion_atom_site_label_2
_geom_torsion_atom_site_label_3
_geom_torsion_atom_site_label_4
_geom_torsion
_geom_torsion_site_symmetry_1
_geom_torsion_site_symmetry_2
_geom_torsion_site_symmetry_3
_geom_torsion_site_symmetry_4
_geom_torsion_publ_flag
Fe1 N1 N2 N3 -12.7(3) . . . . ?
Fe1 N1 C1 C2 121.1(2) . . . . ?
Fe1 N3 C5 C6 101.3(2) 2_655 . . . ?
Fe1 N3 C5 C7 -137.55(18) 2_655 . . . ?
Fe1 N3 C5 C8 -17.8(3) 2_655 . . . ?
Fe1 N4 N5 N6 -11.8(3) . . . . ?
Fe1 N4 C9 C10 119.4(2) . . . . ?
Fe1 N6 C13 C14 -132.68(19) 2_655 . . . ?
Fe1 N6 C13 C15 -13.5(3) 2_655 . . . ?
Fe1 N6 C13 C16 105.4(2) 2_655 . . . ?
N1 N2 N3 Fe1 -7.3(3) . . . 2_655 ?
N1 N2 N3 C5 171.19(19) . . . . ?
N1 C1 C2 C3 -169.4(2) . . . . ?
N2 N1 C1 C2 -61.6(3) . . . . ?
N2 N3 C5 C6 -77.0(2) . . . . ?
N2 N3 C5 C7 44.1(3) . . . . ?
N2 N3 C5 C8 163.9(2) . . . . ?
N4 N5 N6 Fe1 -7.3(3) . . . 2_655 ?
N4 N5 N6 C13 171.7(2) . . . . ?
N4 C9 C10 C11 -168.9(2) . . . . ?
N5 N4 C9 C10 -63.5(3) . . . . ?
N5 N6 C13 C14 48.3(3) . . . . ?
N5 N6 C13 C15 167.5(2) . . . . ?
N5 N6 C13 C16 -73.6(2) . . . . ?
C1 N1 N2 N3 169.88(19) . . . . ?
C1 C2 C3 C4 -173.9(2) . . . . ?
C9 N4 N5 N6 170.9(2) . . . . ?
C9 C10 C11 C12 -175.8(2) . . . . ?
